data_7223836
loop_
_publ_author_name
'Wang, Jian-Rong'
'Zhu, Bingqing'
'Yu, Qihui'
'Mei, Xuefeng'

_publ_section_title
;
 Selective crystallization of vitamin D3for the preparation of novel
 conformational polymorphs with distinctive chemical stability
;
_journal_issue 7
_journal_name_full CrystEngComm
_journal_page_first 1101
_journal_paper_doi 10.1039/C5CE02431E
_journal_volume 18
_journal_year 2016
_chemical_absolute_configuration unk
_chemical_formula_moiety 'C27 H44 O'
_chemical_formula_sum 'C27 H44 O'
_chemical_formula_weight 384.62
_chemical_name_systematic 'vitamin D3'
_space_group_crystal_system hexagonal
_space_group_IT_number 170
_space_group_name_Hall 'P 65'
_space_group_name_H-M_alt 'P 65'
_symmetry_space_group_name_Hall 'P 65'
_symmetry_space_group_name_H-M 'P 65'
_atom_sites_solution_hydrogens geom
_audit_creation_date 2016-01-05
_audit_creation_method
;
Olex2 1.2-beta
(compiled 2015.11.10 svn.r3248 for OlexSys, GUI svn.r5133)
;
_audit_update_record
;
2016-01-05 deposited with the CCDC.
2016-01-11 downloaded from the CCDC.
;
_cell_angle_alpha 90
_cell_angle_beta 90
_cell_angle_gamma 120
_cell_formula_units_Z 6
_cell_length_a 28.2798(11)
_cell_length_b 28.2798(11)
_cell_length_c 5.9321(3)
_cell_measurement_reflns_used 3452
_cell_measurement_temperature 170(2)
_cell_measurement_theta_max 19.93
_cell_measurement_theta_min 2.20
_cell_volume 4108.6(3)
_computing_cell_refinement 'SAINT v7.68A (Bruker, 2009)'
_computing_data_reduction 'SAINT v7.68A (Bruker, 2009)'
_computing_molecular_graphics 'Olex2 (Dolomanov et al., 2009)'
_computing_publication_material 'Olex2 (Dolomanov et al., 2009)'
_computing_structure_refinement 'ShelXL (Sheldrick, 2015)'
_computing_structure_solution 'SHELXS-97 (Sheldrick, 2008)'
_diffrn_ambient_temperature 170
_diffrn_measured_fraction_theta_full 0.982
_diffrn_measured_fraction_theta_max 0.982
_diffrn_measurement_device_type 'Bruker APEX-II CCD'
_diffrn_measurement_method '\f and \w scans'
_diffrn_radiation_monochromator graphite
_diffrn_radiation_type MoK\a
_diffrn_radiation_wavelength 0.71073
_diffrn_reflns_av_R_equivalents 0.1042
_diffrn_reflns_av_unetI/netI 0.0757
_diffrn_reflns_laue_measured_fraction_full 0.982
_diffrn_reflns_laue_measured_fraction_max 0.982
_diffrn_reflns_limit_h_max 33
_diffrn_reflns_limit_h_min -31
_diffrn_reflns_limit_k_max 30
_diffrn_reflns_limit_k_min -33
_diffrn_reflns_limit_l_max 6
_diffrn_reflns_limit_l_min -7
_diffrn_reflns_number 31545
_diffrn_reflns_point_group_measured_fraction_full 0.977
_diffrn_reflns_point_group_measured_fraction_max 0.977
_diffrn_reflns_theta_full 24.998
_diffrn_reflns_theta_max 24.998
_diffrn_reflns_theta_min 3.534
_diffrn_standards_number 0
_exptl_absorpt_coefficient_mu 0.054
_exptl_absorpt_correction_T_max 0.7456
_exptl_absorpt_correction_T_min 0.6385
_exptl_absorpt_correction_type multi-scan
_exptl_absorpt_process_details
;
SADABS-2008/1 (Bruker,2008) was used for absorption correction.
wR2(int) was 0.1062 before and 0.0576 after correction.
The Ratio of minimum to maximum transmission is 0.8564.
The \l/2 correction factor is 0.0015.
;
_exptl_crystal_colour colorless
_exptl_crystal_colour_lustre clear
_exptl_crystal_colour_modifier clear
_exptl_crystal_colour_primary clear
_exptl_crystal_density_diffrn 0.933
_exptl_crystal_density_method 'not measured'
_exptl_crystal_description columnar
_exptl_crystal_F_000 1284
_exptl_crystal_size_max 0.15
_exptl_crystal_size_mid 0.10
_exptl_crystal_size_min 0.10
_refine_diff_density_max 0.453
_refine_diff_density_min -0.220
_refine_diff_density_rms 0.046
_refine_ls_abs_structure_details
;
 Flack x determined using 1037 quotients [(I+)-(I-)]/[(I+)+(I-)]
 (Parsons, Flack and Wagner, Acta Cryst. B69 (2013) 249-259).
;
_refine_ls_abs_structure_Flack 1.5(10)
_refine_ls_extinction_method none
_refine_ls_goodness_of_fit_ref 1.021
_refine_ls_hydrogen_treatment constr
_refine_ls_matrix_type full
_refine_ls_number_parameters 257
_refine_ls_number_reflns 4700
_refine_ls_number_restraints 1
_refine_ls_restrained_S_all 1.021
_refine_ls_R_factor_all 0.1118
_refine_ls_R_factor_gt 0.0654
_refine_ls_shift/su_max 0.000
_refine_ls_shift/su_mean 0.000
_refine_ls_structure_factor_coef Fsqd
_refine_ls_weighting_details 'w=1/[\s^2^(Fo^2^)+(0.0988P)^2^] where P=(Fo^2^+2Fc^2^)/3'
_refine_ls_weighting_scheme calc
_refine_ls_wR_factor_gt 0.1492
_refine_ls_wR_factor_ref 0.1728
_reflns_Friedel_coverage 0.797
_reflns_friedel_fraction_full 0.970
_reflns_friedel_fraction_max 0.970
_reflns_number_gt 3133
_reflns_number_total 4700
_reflns_threshold_expression 'I > 2\s(I)'
_cod_data_source_file c5ce02431e2.cif
_cod_data_source_block mo_2015115_0ma
_cod_depositor_comments 'Adding full bibliography for 7223836.cif.'
_cod_original_cell_volume 4108.6(4)
_cod_database_code 7223836
_shelx_space_group_comment
;
The symmetry employed for this shelxl refinement is uniquely defined
by the following loop, which should always be used as a source of
symmetry information in preference to the above space-group names.
They are only intended as comments.
;
_olex2_refinement_description
;
1. Fixed Uiso
 At 1.2 times of:
  All C(H) groups, All C(H,H) groups
 At 1.5 times of:
  All C(H,H,H) groups, All O(H) groups
2.a Ternary CH refined with riding coordinates:
 C3(H3), C14(H14), C17(H17), C20(H20), C25(H25)
2.b Secondary CH2 refined with riding coordinates:
 C1(H1A,H1B), C2(H2A,H2B), C4(H4A,H4B), C9(H9A,H9B), C11(H11A,H11B), C12(H12A,
 H12B), C15(H15A,H15B), C16(H16A,H16B), C22(H22A,H22B), C23(H23A,H23B),
 C24(H24A,H24B)
2.c Aromatic/amide H refined with riding coordinates:
 C6(H6), C7(H7)
2.d Tetrahedral OH refined with riding coordinates:
 O1(H1)
2.e X=CH2 refined with riding coordinates:
 C19(H19A,H19B)
2.f Idealised Me refined as rotating group:
 C18(H18A,H18B,H18C), C21(H21A,H21B,H21C), C26(H26A,H26B,H26C), C27(H27A,H27B,
 H27C)
;
_shelx_shelxl_version_number 2014/7
_olex2_submission_special_instructions 'No special instructions were received'

loop_
_space_group_symop_operation_xyz
'x, y, z'
'x-y, x, z+5/6'
'y, -x+y, z+1/6'
'-y, x-y, z+2/3'
'-x+y, -x, z+1/3'
'-x, -y, z+1/2'

loop_
_atom_site_label
_atom_site_type_symbol
_atom_site_fract_x
_atom_site_fract_y
_atom_site_fract_z
_atom_site_U_iso_or_equiv
_atom_site_adp_type
_atom_site_occupancy
_atom_site_site_symmetry_order
_atom_site_calc_flag
_atom_site_refinement_flags_posn
_atom_site_disorder_assembly
_atom_site_disorder_group
O1 O 0.94824(12) 0.05613(12) 1.1387(6) 0.0378(8) Uani 1 1 d . A 3
H1 H 0.9358 0.0247 1.0844 0.057 Uiso 1 1 calc R A 3
C1 C 0.90053(17) 0.15832(17) 1.1106(8) 0.0299(10) Uani 1 1 d . A 3
H1A H 0.8650 0.1378 1.1895 0.036 Uiso 1 1 calc R A 3
H1B H 0.9184 0.1968 1.1618 0.036 Uiso 1 1 calc R A 3
C2 C 0.93679(17) 0.13390(17) 1.1727(8) 0.0300(10) Uani 1 1 d . A 3
H2A H 0.9742 0.1578 1.1147 0.036 Uiso 1 1 calc R A 3
H2B H 0.9389 0.1319 1.3387 0.036 Uiso 1 1 calc R A 3
C3 C 0.91391(17) 0.07770(17) 1.0739(7) 0.0302(11) Uani 1 1 d . A 3
H3 H 0.8768 0.0538 1.1397 0.036 Uiso 1 1 calc R A 3
C4 C 0.90819(17) 0.07819(17) 0.8195(7) 0.0277(10) Uani 1 1 d . A 3
H4A H 0.9447 0.1001 0.7504 0.033 Uiso 1 1 calc R A 3
H4B H 0.8917 0.0404 0.7609 0.033 Uiso 1 1 calc R A 3
C5 C 0.87271(16) 0.10221(16) 0.7555(7) 0.0267(10) Uani 1 1 d . A 3
C6 C 0.82857(17) 0.07560(18) 0.6236(8) 0.0285(10) Uani 1 1 d . A 3
H6 H 0.8217 0.0418 0.5613 0.034 Uiso 1 1 calc R A 3
C7 C 0.79034(17) 0.09404(18) 0.5676(8) 0.0319(11) Uani 1 1 d . A 3
H7 H 0.7904 0.1205 0.6661 0.038 Uiso 1 1 calc R A 3
C8 C 0.75547(17) 0.07869(19) 0.3971(8) 0.0325(11) Uani 1 1 d . A 3
C9 C 0.74990(18) 0.0385(2) 0.2157(8) 0.0382(12) Uani 1 1 d . A 3
H9A H 0.7655 0.0162 0.2725 0.046 Uiso 1 1 calc R A 3
H9B H 0.7716 0.0591 0.0828 0.046 Uiso 1 1 calc R A 3
C10 C 0.89088(17) 0.15606(18) 0.8618(7) 0.0291(11) Uani 1 1 d . A 3
C11 C 0.6911(2) 0.0003(2) 0.1415(9) 0.0442(13) Uani 1 1 d . A 3
H11A H 0.6914 -0.0190 0.0027 0.053 Uiso 1 1 calc R A 3
H11B H 0.6721 -0.0276 0.2601 0.053 Uiso 1 1 calc R A 3
C12 C 0.65906(19) 0.0294(2) 0.0965(8) 0.0369(12) Uani 1 1 d . A 3
H12A H 0.6207 0.0020 0.0615 0.044 Uiso 1 1 calc R A 3
H12B H 0.6747 0.0534 -0.0366 0.044 Uiso 1 1 calc R A 3
C13 C 0.66036(17) 0.06363(19) 0.2987(8) 0.0323(11) Uani 1 1 d . A 3
C14 C 0.72173(17) 0.10494(19) 0.3453(8) 0.0335(11) Uani 1 1 d . A 3
H14 H 0.7367 0.1257 0.2017 0.040 Uiso 1 1 calc R A 3
C15 C 0.72060(19) 0.1454(2) 0.5122(9) 0.0428(12) Uani 1 1 d . A 3
H15A H 0.7545 0.1813 0.5027 0.051 Uiso 1 1 calc R A 3
H15B H 0.7160 0.1316 0.6687 0.051 Uiso 1 1 calc R A 3
C16 C 0.6707(2) 0.1493(2) 0.4358(11) 0.0582(16) Uani 1 1 d . A 3
H16A H 0.6827 0.1857 0.3699 0.070 Uiso 1 1 calc R A 3
H16B H 0.6468 0.1441 0.5663 0.070 Uiso 1 1 calc R A 3
C17 C 0.6393(2) 0.1042(2) 0.2574(9) 0.0423(12) Uani 1 1 d . A 3
H17 H 0.6524 0.1210 0.1053 0.051 Uiso 1 1 calc R A 3
C18 C 0.6327(2) 0.0278(2) 0.5026(9) 0.0439(13) Uani 1 1 d . A 3
H18A H 0.5962 -0.0015 0.4603 0.066 Uiso 1 1 calc GR A 3
H18B H 0.6297 0.0499 0.6227 0.066 Uiso 1 1 calc GR A 3
H18C H 0.6545 0.0119 0.5561 0.066 Uiso 1 1 calc GR A 3
C19 C 0.90097(19) 0.20003(19) 0.7403(9) 0.0404(12) Uani 1 1 d . A 3
H19A H 0.8965 0.1973 0.5813 0.048 Uiso 1 1 calc R A 3
H19B H 0.9126 0.2340 0.8132 0.048 Uiso 1 1 calc R A 3
C20 C 0.5771(2) 0.0823(2) 0.2671(10) 0.0521(15) Uani 1 1 d . A 3
H20 H 0.5643 0.0671 0.4216 0.062 Uiso 1 1 calc R A 3
C21 C 0.5450(2) 0.0363(3) 0.0980(10) 0.0583(16) Uani 1 1 d . A 3
H21A H 0.5064 0.0262 0.1023 0.087 Uiso 1 1 calc GR A 3
H21B H 0.5485 0.0046 0.1373 0.087 Uiso 1 1 calc GR A 3
H21C H 0.5595 0.0488 -0.0540 0.087 Uiso 1 1 calc GR A 3
C22 C 0.5653(3) 0.1287(3) 0.2333(14) 0.084(2) Uani 1 1 d . A 3
H22A H 0.5651 0.1358 0.0700 0.100 Uiso 1 1 calc R A 3
H22B H 0.5946 0.1623 0.3043 0.100 Uiso 1 1 calc R A 3
C23 C 0.5074(3) 0.1144(4) 0.341(2) 0.111(3) Uani 1 1 d . A 3
H23A H 0.4780 0.0823 0.2622 0.133 Uiso 1 1 calc R A 3
H23B H 0.5067 0.1043 0.5014 0.133 Uiso 1 1 calc R A 3
C24 C 0.4965(3) 0.1580(4) 0.3276(15) 0.094(3) Uani 1 1 d . A 3
H24A H 0.4980 0.1684 0.1673 0.113 Uiso 1 1 calc R A 3
H24B H 0.5258 0.1898 0.4082 0.113 Uiso 1 1 calc R A 3
C25 C 0.4420(3) 0.1458(4) 0.4243(14) 0.086(2) Uani 1 1 d . A 3
H25 H 0.4131 0.1104 0.3592 0.103 Uiso 1 1 calc R A 3
C26 C 0.4298(4) 0.1901(4) 0.3534(17) 0.110(3) Uani 1 1 d . A 3
H26A H 0.3990 0.1868 0.4413 0.166 Uiso 1 1 calc GR A 3
H26B H 0.4206 0.1861 0.1926 0.166 Uiso 1 1 calc GR A 3
H26C H 0.4620 0.2260 0.3802 0.166 Uiso 1 1 calc GR A 3
C27 C 0.4391(3) 0.1406(3) 0.6793(15) 0.094(3) Uani 1 1 d . A 3
H27A H 0.4454 0.1108 0.7246 0.141 Uiso 1 1 calc GR A 3
H27B H 0.4030 0.1327 0.7310 0.141 Uiso 1 1 calc GR A 3
H27C H 0.4672 0.1749 0.7467 0.141 Uiso 1 1 calc GR A 3

loop_
_atom_site_aniso_label
_atom_site_aniso_U_11
_atom_site_aniso_U_22
_atom_site_aniso_U_33
_atom_site_aniso_U_23
_atom_site_aniso_U_13
_atom_site_aniso_U_12
O1 0.0370(18) 0.0287(16) 0.048(2) -0.0036(15) -0.0156(15) 0.0165(14)
C1 0.030(2) 0.027(2) 0.030(3) -0.0070(19) -0.002(2) 0.0125(19)
C2 0.035(2) 0.028(2) 0.021(2) -0.0032(18) -0.006(2) 0.012(2)
C3 0.024(2) 0.028(2) 0.034(3) 0.002(2) -0.0070(19) 0.0090(19)
C4 0.030(2) 0.030(2) 0.025(3) -0.0006(19) -0.0017(19) 0.016(2)
C5 0.025(2) 0.029(2) 0.023(2) -0.0008(19) 0.0010(19) 0.0112(19)
C6 0.030(2) 0.037(2) 0.020(2) 0.0023(19) 0.0036(19) 0.018(2)
C7 0.031(2) 0.040(3) 0.028(3) -0.006(2) -0.001(2) 0.020(2)
C8 0.025(2) 0.042(3) 0.030(3) 0.000(2) 0.003(2) 0.017(2)
C9 0.035(3) 0.063(3) 0.025(3) -0.011(2) -0.008(2) 0.032(3)
C10 0.026(2) 0.037(3) 0.027(3) -0.002(2) -0.0007(19) 0.017(2)
C11 0.042(3) 0.057(3) 0.040(3) -0.017(3) -0.017(2) 0.030(3)
C12 0.034(2) 0.058(3) 0.024(3) -0.008(2) -0.009(2) 0.026(2)
C13 0.030(2) 0.048(3) 0.023(3) 0.001(2) -0.0026(19) 0.023(2)
C14 0.030(2) 0.047(3) 0.024(3) 0.001(2) -0.0035(19) 0.019(2)
C15 0.038(3) 0.051(3) 0.046(3) -0.017(2) -0.012(2) 0.028(2)
C16 0.049(3) 0.063(4) 0.076(4) -0.023(3) -0.016(3) 0.038(3)
C17 0.039(3) 0.058(3) 0.039(3) -0.004(2) -0.005(2) 0.030(2)
C18 0.036(3) 0.065(3) 0.031(3) 0.004(2) 0.002(2) 0.025(3)
C19 0.052(3) 0.038(3) 0.036(3) -0.004(2) -0.008(2) 0.026(2)
C20 0.043(3) 0.080(4) 0.047(4) -0.013(3) -0.010(3) 0.041(3)
C21 0.039(3) 0.099(5) 0.050(4) -0.014(3) -0.010(3) 0.044(3)
C22 0.065(4) 0.101(5) 0.118(7) -0.024(5) -0.020(4) 0.066(4)
C23 0.057(4) 0.121(7) 0.175(10) -0.023(6) -0.030(5) 0.061(5)
C24 0.082(5) 0.129(7) 0.089(6) -0.017(5) 0.003(4) 0.066(5)
C25 0.062(4) 0.116(6) 0.088(6) -0.051(5) -0.020(4) 0.050(4)
C26 0.126(7) 0.124(7) 0.104(7) -0.024(6) -0.028(6) 0.079(6)
C27 0.092(5) 0.099(6) 0.106(7) -0.006(5) 0.026(5) 0.059(5)

loop_
_atom_type_symbol
_atom_type_description
_atom_type_scat_dispersion_real
_atom_type_scat_dispersion_imag
_atom_type_scat_source
C C 0.0033 0.0016 'International Tables Vol C Tables 4.2.6.8 and 6.1.1.4'
H H 0.0000 0.0000 'International Tables Vol C Tables 4.2.6.8 and 6.1.1.4'
O O 0.0106 0.0060 'International Tables Vol C Tables 4.2.6.8 and 6.1.1.4'

loop_
_geom_angle_atom_site_label_1
_geom_angle_atom_site_label_2
_geom_angle_atom_site_label_3
_geom_angle
C3 O1 H1 109.5
H1A C1 H1B 108.0
C2 C1 H1A 109.3
C2 C1 H1B 109.3
C10 C1 H1A 109.3
C10 C1 H1B 109.3
C10 C1 C2 111.4(4)
C1 C2 H2A 109.6
C1 C2 H2B 109.6
H2A C2 H2B 108.1
C3 C2 C1 110.5(3)
C3 C2 H2A 109.6
C3 C2 H2B 109.6
O1 C3 C2 108.7(3)
O1 C3 H3 108.3
O1 C3 C4 111.6(4)
C2 C3 H3 108.3
C2 C3 C4 111.7(4)
C4 C3 H3 108.3
C3 C4 H4A 109.5
C3 C4 H4B 109.5
H4A C4 H4B 108.1
C5 C4 C3 110.5(4)
C5 C4 H4A 109.5
C5 C4 H4B 109.5
C6 C5 C4 122.3(4)
C6 C5 C10 124.9(4)
C10 C5 C4 112.8(4)
C5 C6 H6 117.2
C5 C6 C7 125.6(4)
C7 C6 H6 117.2
C6 C7 H7 115.8
C8 C7 C6 128.4(4)
C8 C7 H7 115.8
C7 C8 C9 124.7(4)
C7 C8 C14 123.1(4)
C14 C8 C9 111.8(4)
C8 C9 H9A 108.8
C8 C9 H9B 108.8
C8 C9 C11 113.8(4)
H9A C9 H9B 107.7
C11 C9 H9A 108.8
C11 C9 H9B 108.8
C5 C10 C1 115.2(4)
C19 C10 C1 122.8(4)
C19 C10 C5 121.9(4)
C9 C11 H11A 108.8
C9 C11 H11B 108.8
H11A C11 H11B 107.7
C12 C11 C9 113.6(4)
C12 C11 H11A 108.8
C12 C11 H11B 108.8
C11 C12 H12A 109.2
C11 C12 H12B 109.2
C11 C12 C13 111.9(4)
H12A C12 H12B 107.9
C13 C12 H12A 109.2
C13 C12 H12B 109.2
C12 C13 C14 106.2(4)
C12 C13 C17 116.6(4)
C17 C13 C14 99.7(4)
C18 C13 C12 111.1(4)
C18 C13 C14 111.5(4)
C18 C13 C17 111.0(4)
C8 C14 C13 114.2(4)
C8 C14 H14 106.0
C8 C14 C15 119.6(4)
C13 C14 H14 106.0
C15 C14 C13 104.2(4)
C15 C14 H14 106.0
C14 C15 H15A 111.1
C14 C15 H15B 111.1
C14 C15 C16 103.1(4)
H15A C15 H15B 109.1
C16 C15 H15A 111.1
C16 C15 H15B 111.1
C15 C16 H16A 110.1
C15 C16 H16B 110.1
C15 C16 C17 108.2(4)
H16A C16 H16B 108.4
C17 C16 H16A 110.1
C17 C16 H16B 110.1
C13 C17 H17 107.6
C16 C17 C13 103.0(4)
C16 C17 H17 107.6
C20 C17 C13 118.5(4)
C20 C17 C16 112.0(4)
C20 C17 H17 107.6
C13 C18 H18A 109.5
C13 C18 H18B 109.5
C13 C18 H18C 109.5
H18A C18 H18B 109.5
H18A C18 H18C 109.5
H18B C18 H18C 109.5
C10 C19 H19A 120.0
C10 C19 H19B 120.0
H19A C19 H19B 120.0
C17 C20 H20 107.6
C21 C20 C17 112.9(4)
C21 C20 H20 107.6
C22 C20 C17 110.3(5)
C22 C20 H20 107.6
C22 C20 C21 110.7(5)
C20 C21 H21A 109.5
C20 C21 H21B 109.5
C20 C21 H21C 109.5
H21A C21 H21B 109.5
H21A C21 H21C 109.5
H21B C21 H21C 109.5
C20 C22 H22A 109.3
C20 C22 H22B 109.3
C20 C22 C23 111.5(6)
H22A C22 H22B 108.0
C23 C22 H22A 109.3
C23 C22 H22B 109.3
C22 C23 H23A 108.9
C22 C23 H23B 108.9
H23A C23 H23B 107.7
C24 C23 C22 113.3(8)
C24 C23 H23A 108.9
C24 C23 H23B 108.9
C23 C24 H24A 108.5
C23 C24 H24B 108.5
C23 C24 C25 114.9(8)
H24A C24 H24B 107.5
C25 C24 H24A 108.5
C25 C24 H24B 108.5
C24 C25 H25 108.1
C24 C25 C27 113.4(6)
C26 C25 C24 109.5(8)
C26 C25 H25 108.1
C26 C25 C27 109.5(6)
C27 C25 H25 108.1
C25 C26 H26A 109.5
C25 C26 H26B 109.5
C25 C26 H26C 109.5
H26A C26 H26B 109.5
H26A C26 H26C 109.5
H26B C26 H26C 109.5
C25 C27 H27A 109.5
C25 C27 H27B 109.5
C25 C27 H27C 109.5
H27A C27 H27B 109.5
H27A C27 H27C 109.5
H27B C27 H27C 109.5

loop_
_geom_bond_atom_site_label_1
_geom_bond_atom_site_label_2
_geom_bond_distance
O1 H1 0.8400
O1 C3 1.433(5)
C1 H1A 0.9900
C1 H1B 0.9900
C1 C2 1.540(6)
C1 C10 1.496(6)
C2 H2A 0.9900
C2 H2B 0.9900
C2 C3 1.503(6)
C3 H3 1.0000
C3 C4 1.518(6)
C4 H4A 0.9900
C4 H4B 0.9900
C4 C5 1.515(6)
C5 C6 1.341(6)
C5 C10 1.483(6)
C6 H6 0.9500
C6 C7 1.455(6)
C7 H7 0.9500
C7 C8 1.325(6)
C8 C9 1.516(6)
C8 C14 1.505(6)
C9 H9A 0.9900
C9 H9B 0.9900
C9 C11 1.527(6)
C10 C19 1.339(6)
C11 H11A 0.9900
C11 H11B 0.9900
C11 C12 1.521(6)
C12 H12A 0.9900
C12 H12B 0.9900
C12 C13 1.530(6)
C13 C14 1.557(6)
C13 C17 1.555(7)
C13 C18 1.519(7)
C14 H14 1.0000
C14 C15 1.525(6)
C15 H15A 0.9900
C15 H15B 0.9900
C15 C16 1.538(7)
C16 H16A 0.9900
C16 H16B 0.9900
C16 C17 1.550(8)
C17 H17 1.0000
C17 C20 1.545(7)
C18 H18A 0.9800
C18 H18B 0.9800
C18 H18C 0.9800
C19 H19A 0.9500
C19 H19B 0.9500
C20 H20 1.0000
C20 C21 1.530(8)
C20 C22 1.520(8)
C21 H21A 0.9800
C21 H21B 0.9800
C21 H21C 0.9800
C22 H22A 0.9900
C22 H22B 0.9900
C22 C23 1.609(10)
C23 H23A 0.9900
C23 H23B 0.9900
C23 C24 1.413(11)
C24 H24A 0.9900
C24 H24B 0.9900
C24 C25 1.515(10)
C25 H25 1.0000
C25 C26 1.515(11)
C25 C27 1.518(11)
C26 H26A 0.9800
C26 H26B 0.9800
C26 H26C 0.9800
C27 H27A 0.9800
C27 H27B 0.9800
C27 H27C 0.9800

loop_
_geom_torsion_atom_site_label_1
_geom_torsion_atom_site_label_2
_geom_torsion_atom_site_label_3
_geom_torsion_atom_site_label_4
_geom_torsion
O1 C3 C4 C5 -178.8(3)
C1 C2 C3 O1 -179.0(4)
C1 C2 C3 C4 57.4(5)
C2 C1 C10 C5 49.5(5)
C2 C1 C10 C19 -126.6(4)
C2 C3 C4 C5 -56.9(5)
C3 C4 C5 C6 -125.6(5)
C3 C4 C5 C10 51.9(5)
C4 C5 C6 C7 175.4(4)
C4 C5 C10 C1 -49.6(5)
C4 C5 C10 C19 126.5(4)
C5 C6 C7 C8 160.2(5)
C6 C5 C10 C1 127.8(5)
C6 C5 C10 C19 -56.0(6)
C6 C7 C8 C9 -2.2(8)
C6 C7 C8 C14 -174.0(4)
C7 C8 C9 C11 141.8(5)
C7 C8 C14 C13 -133.4(5)
C7 C8 C14 C15 -9.1(7)
C8 C9 C11 C12 46.6(6)
C8 C14 C15 C16 -164.1(5)
C9 C8 C14 C13 53.8(5)
C9 C8 C14 C15 178.1(4)
C9 C11 C12 C13 -54.4(6)
C10 C1 C2 C3 -52.6(5)
C10 C5 C6 C7 -1.9(7)
C11 C12 C13 C14 58.1(5)
C11 C12 C13 C17 168.1(4)
C11 C12 C13 C18 -63.3(5)
C12 C13 C14 C8 -59.4(5)
C12 C13 C14 C15 168.4(4)
C12 C13 C17 C16 -153.1(4)
C12 C13 C17 C20 82.7(6)
C13 C14 C15 C16 -35.2(5)
C13 C17 C20 C21 -58.3(7)
C13 C17 C20 C22 177.4(5)
C14 C8 C9 C11 -45.5(6)
C14 C13 C17 C16 -39.4(5)
C14 C13 C17 C20 -163.6(4)
C14 C15 C16 C17 9.7(6)
C15 C16 C17 C13 19.2(6)
C15 C16 C17 C20 147.6(5)
C16 C17 C20 C21 -178.0(5)
C16 C17 C20 C22 57.7(7)
C17 C13 C14 C8 179.1(4)
C17 C13 C14 C15 47.0(5)
C17 C20 C22 C23 -156.2(6)
C18 C13 C14 C8 61.8(5)
C18 C13 C14 C15 -70.4(5)
C18 C13 C17 C16 78.3(5)
C18 C13 C17 C20 -45.9(6)
C20 C22 C23 C24 175.7(7)
C21 C20 C22 C23 78.1(8)
C22 C23 C24 C25 179.1(7)
C23 C24 C25 C26 -167.3(8)
C23 C24 C25 C27 70.0(9)
